data_1555745
loop_
_publ_author_name
'Antonicelli, Gabriella'
'Gozalvez, Cristian'
'Atxabal, Ainhoa'
'Melle-Franco, Manuel'
'Hueso, Luis E.'
'Mateo-Alonso, Aurelio'

_publ_section_title
;
 K-Conjugated Dibenzoazahexacenes.
;
_journal_issue 18
_journal_name_full 'Organic letters'
_journal_page_first 4694
_journal_page_last 4697
_journal_paper_doi 10.1021/acs.orglett.6b02332
_journal_volume 18
_journal_year 2016
_chemical_compound_source 'synthesis as described'
_chemical_formula_moiety 'C50 H54 N4 Si2'
_chemical_formula_sum 'C50 H54 N4 Si2'
_chemical_formula_weight 767.15
_space_group_crystal_system triclinic
_space_group_IT_number 2
_space_group_name_Hall '-P 1'
_space_group_name_H-M_alt 'P -1'
_symmetry_cell_setting triclinic
_symmetry_Int_Tables_number 2
_symmetry_space_group_name_Hall '-P 1'
_symmetry_space_group_name_H-M 'P -1'
_atom_sites_solution_hydrogens geom
_atom_sites_solution_primary direct
_audit_creation_date 2016-07-27T12:53:39-00:00
_audit_creation_method 'WinGX routine CIF_UPDATE'
_cell_angle_alpha 80.174(9)
_cell_angle_beta 88.112(9)
_cell_angle_gamma 87.207(8)
_cell_formula_units_Z 2
_cell_length_a 7.7643(8)
_cell_length_b 16.1450(16)
_cell_length_c 17.4579(19)
_cell_measurement_reflns_used 2944
_cell_measurement_temperature 150.00(10)
_cell_measurement_theta_max 75.646
_cell_measurement_theta_min 3.382
_cell_measurement_wavelength 1.54184
_cell_volume 2153.1(4)
_computing_cell_refinement 'CrysAlis Pro (Oxford Diffraction Ltd., 2011)'
_computing_data_collection 'CrysAlis Pro (Oxford Diffraction Ltd., 2011)'
_computing_data_reduction 'CrysAlis Pro (Oxford Diffraction Ltd., 2011)'
_computing_molecular_graphics 'Diamond v.3.2f (Crystal Impact GbR, 2008)'
_computing_publication_material 'WinGX publication routines (Farrugia, 1999)'
_computing_structure_refinement 'SHELXL-97 (Sheldrick, 2008)'
_computing_structure_solution 'OLEX2 (Dolomanov et al, 2009)'
_diffrn_ambient_temperature 150.00(10)
_diffrn_detector 'CCD plate'
_diffrn_detector_area_resol_mean 5.2012
_diffrn_detector_type Atlas
_diffrn_measured_fraction_theta_full 0.997
_diffrn_measured_fraction_theta_max 0.997
_diffrn_measurement_details
;
#__ type_ start__ end____ width___ exp.time_
  1 omega -119.00  -92.00   1.0000    1.0000
omega____ theta____ kappa____ phi______ frames
    -      -40.2006  -77.0000 -150.0000 27

#__ type_ start__ end____ width___ exp.time_
  2 omega  -52.00  -25.00   1.0000    1.0000
omega____ theta____ kappa____ phi______ frames
    -      -40.2006  -77.0000 -150.0000 27

#__ type_ start__ end____ width___ exp.time_
  3 omega   14.00  108.00   1.0000    1.0000
omega____ theta____ kappa____ phi______ frames
    -       40.2006   37.0000 -120.0000 94

#__ type_ start__ end____ width___ exp.time_
  4 omega   35.00  128.00   1.0000    1.0000
omega____ theta____ kappa____ phi______ frames
    -       40.2006  178.0000   30.0000 93

#__ type_ start__ end____ width___ exp.time_
  5 omega  -34.00   66.00   1.0000    1.0000
omega____ theta____ kappa____ phi______ frames
    -       40.2006  -37.0000   60.0000 100

#__ type_ start__ end____ width___ exp.time_
  6 omega -157.00  -35.00   1.0000    3.0000
omega____ theta____ kappa____ phi______ frames
    -      -83.0000  178.0000  -90.0000 122

#__ type_ start__ end____ width___ exp.time_
  7 omega   43.00   77.00   1.0000    3.0000
omega____ theta____ kappa____ phi______ frames
    -      113.0000  -45.0000   90.0000 34

#__ type_ start__ end____ width___ exp.time_
  8 omega   35.00   69.00   1.0000    3.0000
omega____ theta____ kappa____ phi______ frames
    -      113.0000  -30.0000 -120.0000 34

#__ type_ start__ end____ width___ exp.time_
  9 omega   37.00   69.00   1.0000    3.0000
omega____ theta____ kappa____ phi______ frames
    -      113.0000  -30.0000    0.0000 32

#__ type_ start__ end____ width___ exp.time_
 10 omega   53.00  116.00   1.0000    3.0000
omega____ theta____ kappa____ phi______ frames
    -      113.0000 -111.0000    0.0000 63

#__ type_ start__ end____ width___ exp.time_
 11 omega   53.00  104.00   1.0000    3.0000
omega____ theta____ kappa____ phi______ frames
    -      113.0000  -94.0000 -120.0000 51

#__ type_ start__ end____ width___ exp.time_
 12 omega   30.00  122.00   1.0000    3.0000
omega____ theta____ kappa____ phi______ frames
    -      113.0000  -15.0000   30.0000 92

#__ type_ start__ end____ width___ exp.time_
 13 omega   47.00   89.00   1.0000    3.0000
omega____ theta____ kappa____ phi______ frames
    -      113.0000  -94.0000  -60.0000 42

#__ type_ start__ end____ width___ exp.time_
 14 omega   35.00   67.00   1.0000    3.0000
omega____ theta____ kappa____ phi______ frames
    -      113.0000  -30.0000  -60.0000 32

#__ type_ start__ end____ width___ exp.time_
 15 omega   88.00  158.00   1.0000    3.0000
omega____ theta____ kappa____ phi______ frames
    -      113.0000   30.0000 -120.0000 70

#__ type_ start__ end____ width___ exp.time_
 16 omega   49.00   76.00   1.0000    3.0000
omega____ theta____ kappa____ phi______ frames
    -      113.0000  -45.0000    0.0000 27

#__ type_ start__ end____ width___ exp.time_
 17 omega   36.00   68.00   1.0000    3.0000
omega____ theta____ kappa____ phi______ frames
    -      113.0000  -30.0000 -150.0000 32

#__ type_ start__ end____ width___ exp.time_
 18 omega   80.00  107.00   1.0000    3.0000
omega____ theta____ kappa____ phi______ frames
    -      113.0000 -111.0000  120.0000 27

#__ type_ start__ end____ width___ exp.time_
 19 omega   35.00   69.00   1.0000    3.0000
omega____ theta____ kappa____ phi______ frames
    -      113.0000  -30.0000  -90.0000 34

#__ type_ start__ end____ width___ exp.time_
 20 omega   64.00  115.00   1.0000    3.0000
omega____ theta____ kappa____ phi______ frames
    -      113.0000 -111.0000 -180.0000 51

#__ type_ start__ end____ width___ exp.time_
 21 omega   42.00   69.00   1.0000    3.0000
omega____ theta____ kappa____ phi______ frames
    -      113.0000 -111.0000  120.0000 27

#__ type_ start__ end____ width___ exp.time_
 22 omega   42.00  145.00   1.0000    3.0000
omega____ theta____ kappa____ phi______ frames
    -      113.0000  -77.0000    0.0000 103

#__ type_ start__ end____ width___ exp.time_
 23 omega   37.00   69.00   1.0000    3.0000
omega____ theta____ kappa____ phi______ frames
    -      113.0000  -30.0000  -30.0000 32

#__ type_ start__ end____ width___ exp.time_
 24 omega   94.00  157.00   1.0000    3.0000
omega____ theta____ kappa____ phi______ frames
    -      113.0000   45.0000 -180.0000 63

#__ type_ start__ end____ width___ exp.time_
 25 omega   40.00  133.00   1.0000    3.0000
omega____ theta____ kappa____ phi______ frames
    -      113.0000  -61.0000  150.0000 93
;
_diffrn_measurement_device '\k-geometry diffractometer'
_diffrn_measurement_device_type 'Agilent SuperNova'
_diffrn_measurement_method '\w scans'
_diffrn_orient_matrix_UB_11 0.0338166
_diffrn_orient_matrix_UB_12 0.0019777
_diffrn_orient_matrix_UB_13 -0.08773
_diffrn_orient_matrix_UB_21 -0.1941106
_diffrn_orient_matrix_UB_22 0.0173547
_diffrn_orient_matrix_UB_23 -0.0144468
_diffrn_orient_matrix_UB_31 0.0257873
_diffrn_orient_matrix_UB_32 0.0953471
_diffrn_orient_matrix_UB_33 -0.0109744
_diffrn_radiation_monochromator 'Multilayer optics'
_diffrn_radiation_probe x-ray
_diffrn_radiation_type CuK\a
_diffrn_radiation_wavelength 1.54184
_diffrn_reflns_av_R_equivalents 0.1057
_diffrn_reflns_av_unetI/netI 0.1449
_diffrn_reflns_Laue_measured_fraction_full 0.997
_diffrn_reflns_Laue_measured_fraction_max 0.997
_diffrn_reflns_limit_h_max 9
_diffrn_reflns_limit_h_min -9
_diffrn_reflns_limit_k_max 19
_diffrn_reflns_limit_k_min -14
_diffrn_reflns_limit_l_max 19
_diffrn_reflns_limit_l_min -21
_diffrn_reflns_number 15871
_diffrn_reflns_point_group_measured_fraction_max 0.997
_diffrn_reflns_theta_full 67.684
_diffrn_reflns_theta_max 68.999
_diffrn_reflns_theta_min 2.78
_diffrn_source 'SuperNova (Cu) X-ray Source'
_diffrn_source_current 0.8
_diffrn_source_power 0.04
_diffrn_source_voltage 50
_exptl_absorpt_coefficient_mu 1.037
_exptl_absorpt_correction_T_max 1
_exptl_absorpt_correction_T_min 0.39659
_exptl_absorpt_correction_type multi-scan
_exptl_absorpt_process_details
;
        CrysAlisPro, Agilent Technologies,
        Version 1.171.36.24 (release 03-12-2012 CrysAlis171 .NET)
        (compiled Dec  3 2012,18:21:49)
        Empirical absorption correction using spherical harmonics,
 implemented in SCALE3 ABSPACK scaling algorithm.
;
_exptl_crystal_colour red
_exptl_crystal_density_diffrn 1.183
_exptl_crystal_density_method 'not measured'
_exptl_crystal_description needle
_exptl_crystal_F_000 820
_exptl_crystal_size_max 0.701
_exptl_crystal_size_mid 0.144
_exptl_crystal_size_min 0.124
_refine_diff_density_max 0.894
_refine_diff_density_min -0.586
_refine_diff_density_rms 0.156
_refine_ls_extinction_method none
_refine_ls_goodness_of_fit_ref 1.175
_refine_ls_hydrogen_treatment constr
_refine_ls_matrix_type full
_refine_ls_number_parameters 517
_refine_ls_number_reflns 7996
_refine_ls_number_restraints 0
_refine_ls_restrained_S_all 1.175
_refine_ls_R_factor_all 0.1644
_refine_ls_R_factor_gt 0.1272
_refine_ls_shift/su_max 0
_refine_ls_shift/su_mean 0
_refine_ls_structure_factor_coef Fsqd
_refine_ls_weighting_details 'w=1/[\s^2^(Fo^2^)+(0.2000P)^2^] where P=(Fo^2^+2Fc^2^)/3'
_refine_ls_weighting_scheme calc
_refine_ls_wR_factor_gt 0.3448
_refine_ls_wR_factor_ref 0.3858
_reflns_number_gt 4902
_reflns_number_total 7996
_reflns_threshold_expression 'I > 2\s(I)'
_cod_data_source_file ol6b02332_si_003.cif
_cod_data_source_block a20160227_ag256a075
_cod_database_code 1555745

loop_
_space_group_symop_operation_xyz
'x, y, z'
'-x, -y, -z'

loop_
_atom_site_label
_atom_site_type_symbol
_atom_site_fract_x
_atom_site_fract_y
_atom_site_fract_z
_atom_site_U_iso_or_equiv
_atom_site_adp_type
_atom_site_occupancy
_atom_site_calc_flag
Si1 Si 0.43477(19) 0.20107(9) 0.82039(9) 0.0360(4) Uani 1 d
Si2 Si 0.78645(18) 0.27326(9) 0.15996(9) 0.0362(4) Uani 1 d
N1 N 0.7164(5) 0.4210(3) 0.4094(3) 0.0315(9) Uani 1 d
N2 N 0.6196(5) 0.3992(3) 0.5699(3) 0.0316(9) Uani 1 d
N3 N 0.4556(6) 0.1637(3) 0.3906(3) 0.0367(10) Uani 1 d
N4 N 0.3844(5) 0.1367(3) 0.5548(3) 0.0335(9) Uani 1 d
C1 C 0.7464(6) 0.4777(3) 0.4527(3) 0.0285(10) Uani 1 d
C2 C 0.8389(6) 0.5521(3) 0.4172(3) 0.0305(10) Uani 1 d
C3 C 0.8918(7) 0.5633(3) 0.3394(3) 0.0376(12) Uani 1 d
H3 H 0.8659 0.5227 0.3085 0.045 Uiso 1 calc
C4 C 0.9825(7) 0.6335(4) 0.3065(4) 0.0414(13) Uani 1 d
H4 H 1.0203 0.64 0.2536 0.05 Uiso 1 calc
C5 C 1.0177(7) 0.6935(3) 0.3505(4) 0.0390(12) Uani 1 d
H5 H 1.0787 0.7413 0.3271 0.047 Uiso 1 calc
C6 C 0.9655(6) 0.6858(3) 0.4291(3) 0.0357(12) Uani 1 d
C7 C 0.9995(7) 0.7468(3) 0.4766(4) 0.0403(13) Uani 1 d
H7 H 1.0568 0.796 0.4537 0.048 Uiso 1 calc
C8 C 0.9529(7) 0.7370(3) 0.5528(4) 0.0396(12) Uani 1 d
H8 H 0.9804 0.7786 0.5823 0.048 Uiso 1 calc
C9 C 0.8628(6) 0.6651(3) 0.5897(3) 0.0352(11) Uani 1 d
C10 C 0.8129(7) 0.6530(4) 0.6690(4) 0.0417(13) Uani 1 d
H10 H 0.8418 0.6931 0.6999 0.05 Uiso 1 calc
C11 C 0.7238(7) 0.5845(4) 0.7022(4) 0.0413(12) Uani 1 d
H11 H 0.6878 0.5787 0.7553 0.05 Uiso 1 calc
C12 C 0.6848(7) 0.5228(3) 0.6588(3) 0.0359(11) Uani 1 d
H12 H 0.6254 0.4747 0.6829 0.043 Uiso 1 calc
C13 C 0.7323(6) 0.5313(3) 0.5812(3) 0.0288(10) Uani 1 d
C14 C 0.6982(5) 0.4671(3) 0.5344(3) 0.0286(10) Uani 1 d
C15 C 0.8743(6) 0.6136(3) 0.4637(3) 0.0316(11) Uani 1 d
C16 C 0.8239(6) 0.6032(3) 0.5445(3) 0.0307(10) Uani 1 d
C17 C 0.5882(6) 0.3398(3) 0.5259(3) 0.0273(10) Uani 1 d
C18 C 0.5101(6) 0.2663(3) 0.5640(3) 0.0292(10) Uani 1 d
C19 C 0.4662(6) 0.2055(3) 0.5180(3) 0.0293(10) Uani 1 d
C20 C 0.5039(6) 0.2181(3) 0.4355(3) 0.0307(11) Uani 1 d
C21 C 0.5966(6) 0.2898(3) 0.4000(3) 0.0301(10) Uani 1 d
C22 C 0.6328(6) 0.3503(3) 0.4448(3) 0.0286(10) Uani 1 d
C23 C 0.4832(6) 0.2510(3) 0.6455(3) 0.0336(11) Uani 1 d
C24 C 0.4641(7) 0.2351(3) 0.7164(3) 0.0345(11) Uani 1 d
C25 C 0.4713(8) 0.2909(4) 0.8732(3) 0.0452(13) Uani 1 d
H25 H 0.4576 0.2701 0.9303 0.054 Uiso 1 calc
C26 C 0.3418(11) 0.3657(5) 0.8508(5) 0.0642(19) Uani 1 d
H26A H 0.3523 0.3865 0.7948 0.096 Uiso 1 calc
H26B H 0.3662 0.4108 0.8795 0.096 Uiso 1 calc
H26C H 0.2244 0.3474 0.8639 0.096 Uiso 1 calc
C27 C 0.6573(10) 0.3223(5) 0.8567(5) 0.0610(18) Uani 1 d
H27A H 0.741 0.277 0.8767 0.091 Uiso 1 calc
H27B H 0.6718 0.3708 0.8826 0.091 Uiso 1 calc
H27C H 0.6762 0.339 0.8006 0.091 Uiso 1 calc
C28 C 0.6097(9) 0.1160(4) 0.8495(4) 0.0518(15) Uani 1 d
H28 H 0.7207 0.1408 0.8285 0.062 Uiso 1 calc
C29 C 0.5910(15) 0.0390(6) 0.8109(7) 0.101(4) Uani 1 d
H29A H 0.4937 0.007 0.8353 0.152 Uiso 1 calc
H29B H 0.6971 0.0034 0.8173 0.152 Uiso 1 calc
H29C H 0.57 0.0572 0.7554 0.152 Uiso 1 calc
C30 C 0.6302(11) 0.0923(5) 0.9363(5) 0.067(2) Uani 1 d
H30A H 0.6621 0.1418 0.9575 0.1 Uiso 1 calc
H30B H 0.7208 0.0478 0.9472 0.1 Uiso 1 calc
H30C H 0.5211 0.0721 0.9606 0.1 Uiso 1 calc
C31 C 0.2043(7) 0.1672(4) 0.8344(4) 0.0438(13) Uani 1 d
H31 H 0.1303 0.2198 0.8215 0.053 Uiso 1 calc
C32 C 0.1526(9) 0.1092(5) 0.7782(5) 0.0584(17) Uani 1 d
H32A H 0.1834 0.1346 0.7247 0.088 Uiso 1 calc
H32B H 0.0278 0.102 0.7828 0.088 Uiso 1 calc
H32C H 0.2135 0.0543 0.7914 0.088 Uiso 1 calc
C33 C 0.1591(10) 0.1308(6) 0.9193(5) 0.071(2) Uani 1 d
H33A H 0.0337 0.127 0.9259 0.106 Uiso 1 calc
H33B H 0.2003 0.1675 0.9534 0.106 Uiso 1 calc
H33C H 0.2143 0.0745 0.9328 0.106 Uiso 1 calc
C34 C 0.6523(6) 0.2958(3) 0.3212(3) 0.0334(11) Uani 1 d
C35 C 0.7032(7) 0.2952(3) 0.2548(3) 0.0366(11) Uani 1 d
C36 C 0.9695(7) 0.3446(4) 0.1242(4) 0.0429(13) Uani 1 d
H36 H 1.0765 0.3174 0.1494 0.051 Uiso 1 calc
C37 C 0.9460(9) 0.4318(4) 0.1476(5) 0.0571(17) Uani 1 d
H37A H 0.8433 0.4612 0.123 0.086 Uiso 1 calc
H37B H 1.0477 0.4644 0.1305 0.086 Uiso 1 calc
H37C H 0.9319 0.4256 0.2043 0.086 Uiso 1 calc
C38 C 1.0017(9) 0.3536(5) 0.0355(4) 0.0553(16) Uani 1 d
H38A H 1.0237 0.2978 0.0214 0.083 Uiso 1 calc
H38B H 1.1018 0.3879 0.0203 0.083 Uiso 1 calc
H38C H 0.8998 0.3809 0.0085 0.083 Uiso 1 calc
C39 C 0.6014(8) 0.2896(4) 0.0901(4) 0.0469(14) Uani 1 d
H39 H 0.6469 0.2763 0.0391 0.056 Uiso 1 calc
C40 C 0.5271(9) 0.3787(5) 0.0760(4) 0.0587(17) Uani 1 d
H40A H 0.4875 0.3945 0.1256 0.088 Uiso 1 calc
H40B H 0.4296 0.3827 0.0411 0.088 Uiso 1 calc
H40C H 0.6159 0.4166 0.0521 0.088 Uiso 1 calc
C41 C 0.4571(9) 0.2278(5) 0.1193(5) 0.0646(19) Uani 1 d
H41A H 0.5047 0.1698 0.1247 0.097 Uiso 1 calc
H41B H 0.3641 0.2359 0.0818 0.097 Uiso 1 calc
H41C H 0.4115 0.2386 0.1698 0.097 Uiso 1 calc
C42 C 0.8615(8) 0.1582(4) 0.1788(4) 0.0430(13) Uani 1 d
H42 H 0.7562 0.125 0.1928 0.052 Uiso 1 calc
C43 C 0.9829(11) 0.1360(4) 0.2480(5) 0.0597(18) Uani 1 d
H43A H 1.0886 0.1671 0.2366 0.09 Uiso 1 calc
H43B H 1.0121 0.0754 0.2568 0.09 Uiso 1 calc
H43C H 0.9253 0.1513 0.2948 0.09 Uiso 1 calc
C44 C 0.9456(10) 0.1280(5) 0.1079(4) 0.0597(18) Uani 1 d
H44A H 0.8719 0.1452 0.0629 0.09 Uiso 1 calc
H44B H 0.9608 0.0665 0.1182 0.09 Uiso 1 calc
H44C H 1.0584 0.1528 0.0969 0.09 Uiso 1 calc
C45 C 0.3380(6) 0.0830(3) 0.5092(3) 0.0342(11) Uani 1 d
C46 C 0.2527(7) 0.0086(3) 0.5445(4) 0.0408(13) Uani 1 d
H46 H 0.2329 -0.0028 0.5992 0.049 Uiso 1 calc
C47 C 0.2004(8) -0.0455(3) 0.4993(4) 0.0447(14) Uani 1 d
H47 H 0.1428 -0.0943 0.5229 0.054 Uiso 1 calc
C48 C 0.2294(8) -0.0310(4) 0.4176(4) 0.0468(14) Uani 1 d
H48 H 0.1908 -0.0698 0.3874 0.056 Uiso 1 calc
C49 C 0.3131(8) 0.0388(3) 0.3820(4) 0.0416(12) Uani 1 d
H49 H 0.3325 0.0482 0.3273 0.05 Uiso 1 calc
C50 C 0.3703(7) 0.0968(3) 0.4270(3) 0.0339(11) Uani 1 d

loop_
_atom_site_aniso_label
_atom_site_aniso_U_11
_atom_site_aniso_U_22
_atom_site_aniso_U_33
_atom_site_aniso_U_23
_atom_site_aniso_U_13
_atom_site_aniso_U_12
Si1 0.0327(7) 0.0387(7) 0.0360(8) -0.0068(6) 0.0168(5) -0.0041(5)
Si2 0.0278(7) 0.0451(8) 0.0364(8) -0.0108(6) 0.0175(5) -0.0049(6)
N1 0.0230(19) 0.032(2) 0.038(2) -0.0042(17) 0.0153(16) -0.0018(16)
N2 0.0208(18) 0.036(2) 0.038(2) -0.0089(18) 0.0124(16) 0.0013(16)
N3 0.032(2) 0.032(2) 0.045(3) -0.0060(19) 0.0141(19) -0.0018(17)
N4 0.026(2) 0.029(2) 0.045(3) -0.0054(18) 0.0132(17) -0.0029(16)
C1 0.017(2) 0.029(2) 0.038(3) -0.005(2) 0.0135(18) -0.0005(17)
C2 0.019(2) 0.032(2) 0.038(3) -0.001(2) 0.0111(18) 0.0011(18)
C3 0.027(2) 0.040(3) 0.044(3) -0.007(2) 0.014(2) 0.001(2)
C4 0.027(2) 0.045(3) 0.048(3) 0.000(2) 0.018(2) -0.003(2)
C5 0.029(2) 0.034(2) 0.050(3) 0.003(2) 0.013(2) -0.005(2)
C6 0.021(2) 0.034(2) 0.049(3) 0.000(2) 0.011(2) 0.0012(19)
C7 0.026(2) 0.033(3) 0.062(4) -0.007(2) 0.010(2) -0.006(2)
C8 0.027(2) 0.035(3) 0.058(4) -0.013(2) 0.006(2) -0.004(2)
C9 0.021(2) 0.035(2) 0.049(3) -0.008(2) 0.008(2) -0.0003(19)
C10 0.036(3) 0.043(3) 0.049(3) -0.018(2) 0.006(2) -0.002(2)
C11 0.033(3) 0.049(3) 0.043(3) -0.011(2) 0.009(2) -0.001(2)
C12 0.028(2) 0.034(2) 0.045(3) -0.009(2) 0.015(2) -0.0014(19)
C13 0.0169(19) 0.032(2) 0.037(3) -0.008(2) 0.0083(17) 0.0036(17)
C14 0.015(2) 0.027(2) 0.044(3) -0.009(2) 0.0113(18) -0.0007(16)
C15 0.015(2) 0.032(2) 0.045(3) -0.005(2) 0.0103(19) 0.0007(18)
C16 0.018(2) 0.031(2) 0.044(3) -0.009(2) 0.0082(19) 0.0016(17)
C17 0.021(2) 0.029(2) 0.031(2) -0.0045(19) 0.0117(17) 0.0005(17)
C18 0.021(2) 0.030(2) 0.037(3) -0.010(2) 0.0130(18) 0.0007(18)
C19 0.019(2) 0.028(2) 0.040(3) -0.008(2) 0.0113(18) -0.0003(17)
C20 0.023(2) 0.029(2) 0.040(3) -0.007(2) 0.0135(19) 0.0033(18)
C21 0.023(2) 0.032(2) 0.032(3) -0.001(2) 0.0151(18) -0.0016(18)
C22 0.019(2) 0.026(2) 0.039(3) -0.0048(19) 0.0137(18) 0.0012(17)
C23 0.022(2) 0.027(2) 0.053(3) -0.013(2) 0.010(2) -0.0031(17)
C24 0.030(2) 0.035(2) 0.040(3) -0.010(2) 0.014(2) -0.0072(19)
C25 0.046(3) 0.056(3) 0.034(3) -0.011(2) 0.011(2) -0.003(3)
C26 0.061(4) 0.060(4) 0.076(5) -0.025(4) 0.002(4) 0.001(3)
C27 0.053(4) 0.064(4) 0.069(5) -0.016(3) 0.014(3) -0.018(3)
C28 0.046(3) 0.049(3) 0.059(4) -0.012(3) 0.011(3) 0.008(3)
C29 0.101(8) 0.074(6) 0.138(10) -0.052(6) -0.016(7) 0.038(5)
C30 0.059(4) 0.064(4) 0.068(5) 0.011(4) 0.002(4) 0.006(3)
C31 0.031(3) 0.051(3) 0.049(3) -0.008(3) 0.021(2) -0.007(2)
C32 0.045(3) 0.060(4) 0.070(5) -0.008(3) 0.015(3) -0.017(3)
C33 0.048(4) 0.102(6) 0.059(4) -0.006(4) 0.030(3) -0.020(4)
C34 0.028(2) 0.033(2) 0.039(3) -0.007(2) 0.013(2) -0.0032(19)
C35 0.034(3) 0.036(3) 0.041(3) -0.010(2) 0.009(2) -0.006(2)
C36 0.027(2) 0.053(3) 0.047(3) -0.004(3) 0.015(2) -0.009(2)
C37 0.045(3) 0.054(4) 0.074(5) -0.014(3) 0.008(3) -0.014(3)
C38 0.041(3) 0.073(4) 0.050(4) -0.006(3) 0.023(3) -0.014(3)
C39 0.032(3) 0.073(4) 0.039(3) -0.020(3) 0.014(2) -0.008(3)
C40 0.038(3) 0.078(4) 0.061(4) -0.015(4) 0.008(3) 0.000(3)
C41 0.037(3) 0.087(5) 0.072(5) -0.016(4) 0.004(3) -0.020(3)
C42 0.039(3) 0.040(3) 0.053(3) -0.018(2) 0.015(2) -0.004(2)
C43 0.068(5) 0.043(3) 0.066(4) -0.010(3) 0.002(4) 0.009(3)
C44 0.061(4) 0.063(4) 0.058(4) -0.024(3) 0.018(3) 0.006(3)
C45 0.023(2) 0.029(2) 0.050(3) -0.007(2) 0.012(2) -0.0011(18)
C46 0.032(3) 0.036(3) 0.053(3) -0.004(2) 0.013(2) -0.006(2)
C47 0.038(3) 0.033(3) 0.063(4) -0.009(3) 0.012(3) -0.010(2)
C48 0.039(3) 0.035(3) 0.069(4) -0.015(3) 0.005(3) -0.007(2)
C49 0.039(3) 0.037(3) 0.050(3) -0.011(2) 0.007(2) -0.006(2)
C50 0.028(2) 0.029(2) 0.045(3) -0.008(2) 0.010(2) -0.0028(19)

loop_
_atom_type_symbol
_atom_type_description
_atom_type_scat_dispersion_real
_atom_type_scat_dispersion_imag
_atom_type_scat_source
C C 0.0181 0.0091 'International Tables Vol C Tables 4.2.6.8 and 6.1.1.4'
H H 0 0 'International Tables Vol C Tables 4.2.6.8 and 6.1.1.4'
N N 0.0311 0.018 'International Tables Vol C Tables 4.2.6.8 and 6.1.1.4'
Si Si 0.2541 0.3302 'International Tables Vol C Tables 4.2.6.8 and 6.1.1.4'

loop_
_geom_angle_atom_site_label_1
_geom_angle_atom_site_label_2
_geom_angle_atom_site_label_3
_geom_angle
C24 Si1 C25 109.9(3)
C24 Si1 C28 106.0(3)
C24 Si1 C31 105.3(3)
C25 Si1 C28 108.0(3)
C25 Si1 C31 111.2(3)
C31 Si1 C28 116.3(3)
C35 Si2 C36 109.7(3)
C35 Si2 C39 108.1(3)
C35 Si2 C42 104.9(3)
C36 Si2 C42 112.0(3)
C39 Si2 C36 111.8(3)
C39 Si2 C42 110.0(3)
C1 N1 C22 117.3(4)
C14 N2 C17 116.8(4)
C20 N3 C50 116.3(5)
C45 N4 C19 115.7(5)
N1 C1 C2 118.4(4)
N1 C1 C14 122.4(4)
C14 C1 C2 119.2(5)
C3 C2 C1 120.9(5)
C3 C2 C15 120.1(4)
C15 C2 C1 119.0(5)
C2 C3 H3 119.7
C2 C3 C4 120.5(5)
C4 C3 H3 119.7
C3 C4 H4 119.9
C5 C4 C3 120.2(5)
C5 C4 H4 119.9
C4 C5 H5 119.2
C4 C5 C6 121.6(5)
C6 C5 H5 119.2
C5 C6 C7 123.1(5)
C5 C6 C15 118.7(5)
C15 C6 C7 118.1(5)
C6 C7 H7 118.9
C8 C7 C6 122.3(5)
C8 C7 H7 118.9
C7 C8 H8 119.4
C7 C8 C9 121.2(5)
C9 C8 H8 119.4
C10 C9 C8 122.5(5)
C10 C9 C16 119.0(5)
C16 C9 C8 118.5(5)
C9 C10 H10 119.4
C11 C10 C9 121.1(5)
C11 C10 H10 119.4
C10 C11 H11 119.6
C10 C11 C12 120.7(5)
C12 C11 H11 119.6
C11 C12 H12 119.8
C13 C12 C11 120.3(5)
C13 C12 H12 119.8
C12 C13 C14 122.0(4)
C12 C13 C16 120.1(5)
C16 C13 C14 117.9(4)
N2 C14 C1 121.5(4)
N2 C14 C13 117.2(5)
C1 C14 C13 121.3(4)
C2 C15 C16 121.4(4)
C6 C15 C2 118.9(5)
C6 C15 C16 119.7(5)
C9 C16 C13 118.7(5)
C9 C16 C15 120.2(4)
C15 C16 C13 121.1(5)
N2 C17 C18 117.0(4)
N2 C17 C22 122.1(4)
C18 C17 C22 120.9(4)
C17 C18 C19 118.0(4)
C17 C18 C23 121.3(4)
C23 C18 C19 120.6(4)
N4 C19 C18 117.4(5)
N4 C19 C20 121.7(5)
C18 C19 C20 120.9(4)
N3 C20 C19 121.7(4)
N3 C20 C21 118.7(5)
C21 C20 C19 119.5(5)
C22 C21 C20 118.8(4)
C22 C21 C34 122.3(4)
C34 C21 C20 118.9(5)
N1 C22 C17 119.9(4)
N1 C22 C21 118.5(4)
C21 C22 C17 121.5(4)
C24 C23 C18 177.6(5)
C23 C24 Si1 174.5(4)
Si1 C25 H25 108.2
C26 C25 Si1 112.5(5)
C26 C25 H25 108.2
C26 C25 C27 108.8(6)
C27 C25 Si1 110.8(4)
C27 C25 H25 108.2
C25 C26 H26A 109.5
C25 C26 H26B 109.5
C25 C26 H26C 109.5
H26A C26 H26B 109.5
H26A C26 H26C 109.5
H26B C26 H26C 109.5
C25 C27 H27A 109.5
C25 C27 H27B 109.5
C25 C27 H27C 109.5
H27A C27 H27B 109.5
H27A C27 H27C 109.5
H27B C27 H27C 109.5
Si1 C28 H28 105.9
C29 C28 Si1 112.6(6)
C29 C28 H28 105.9
C30 C28 Si1 113.8(5)
C30 C28 H28 105.9
C30 C28 C29 112.0(7)
C28 C29 H29A 109.5
C28 C29 H29B 109.5
C28 C29 H29C 109.5
H29A C29 H29B 109.5
H29A C29 H29C 109.5
H29B C29 H29C 109.5
C28 C30 H30A 109.5
C28 C30 H30B 109.5
C28 C30 H30C 109.5
H30A C30 H30B 109.5
H30A C30 H30C 109.5
H30B C30 H30C 109.5
Si1 C31 H31 105.8
C32 C31 Si1 114.1(4)
C32 C31 H31 105.8
C33 C31 Si1 112.7(5)
C33 C31 H31 105.8
C33 C31 C32 111.9(6)
C31 C32 H32A 109.5
C31 C32 H32B 109.5
C31 C32 H32C 109.5
H32A C32 H32B 109.5
H32A C32 H32C 109.5
H32B C32 H32C 109.5
C31 C33 H33A 109.5
C31 C33 H33B 109.5
C31 C33 H33C 109.5
H33A C33 H33B 109.5
H33A C33 H33C 109.5
H33B C33 H33C 109.5
C35 C34 C21 175.6(5)
C34 C35 Si2 169.5(5)
Si2 C36 H36 106.9
C37 C36 Si2 113.3(4)
C37 C36 H36 106.9
C37 C36 C38 110.0(5)
C38 C36 Si2 112.4(4)
C38 C36 H36 106.9
C36 C37 H37A 109.5
C36 C37 H37B 109.5
C36 C37 H37C 109.5
H37A C37 H37B 109.5
H37A C37 H37C 109.5
H37B C37 H37C 109.5
C36 C38 H38A 109.5
C36 C38 H38B 109.5
C36 C38 H38C 109.5
H38A C38 H38B 109.5
H38A C38 H38C 109.5
H38B C38 H38C 109.5
Si2 C39 H39 107.6
C40 C39 Si2 113.2(5)
C40 C39 H39 107.6
C40 C39 C41 110.0(6)
C41 C39 Si2 110.5(5)
C41 C39 H39 107.6
C39 C40 H40A 109.5
C39 C40 H40B 109.5
C39 C40 H40C 109.5
H40A C40 H40B 109.5
H40A C40 H40C 109.5
H40B C40 H40C 109.5
C39 C41 H41A 109.5
C39 C41 H41B 109.5
C39 C41 H41C 109.5
H41A C41 H41B 109.5
H41A C41 H41C 109.5
H41B C41 H41C 109.5
Si2 C42 H42 106.8
C43 C42 Si2 113.1(4)
C43 C42 H42 106.8
C44 C42 Si2 113.6(5)
C44 C42 H42 106.8
C44 C42 C43 109.3(6)
C42 C43 H43A 109.5
C42 C43 H43B 109.5
C42 C43 H43C 109.5
H43A C43 H43B 109.5
H43A C43 H43C 109.5
H43B C43 H43C 109.5
C42 C44 H44A 109.5
C42 C44 H44B 109.5
C42 C44 H44C 109.5
H44A C44 H44B 109.5
H44A C44 H44C 109.5
H44B C44 H44C 109.5
N4 C45 C46 118.6(5)
N4 C45 C50 122.7(4)
C50 C45 C46 118.8(5)
C45 C46 H46 120.2
C47 C46 C45 119.6(6)
C47 C46 H46 120.2
C46 C47 H47 119.2
C46 C47 C48 121.6(5)
C48 C47 H47 119.2
C47 C48 H48 119.8
C49 C48 C47 120.4(6)
C49 C48 H48 119.8
C48 C49 H49 120.1
C48 C49 C50 119.9(6)
C50 C49 H49 120.1
N3 C50 C45 121.8(5)
N3 C50 C49 118.5(5)
C49 C50 C45 119.7(5)

loop_
_geom_bond_atom_site_label_1
_geom_bond_atom_site_label_2
_geom_bond_distance
Si1 C24 1.814(6)
Si1 C25 1.885(6)
Si1 C28 1.901(6)
Si1 C31 1.893(6)
Si2 C35 1.841(6)
Si2 C36 1.896(5)
Si2 C39 1.895(6)
Si2 C42 1.897(6)
N1 C1 1.314(7)
N1 C22 1.383(6)
N2 C14 1.329(6)
N2 C17 1.363(7)
N3 C20 1.347(7)
N3 C50 1.347(7)
N4 C19 1.359(6)
N4 C45 1.343(7)
C1 C2 1.464(6)
C1 C14 1.447(7)
C2 C3 1.390(8)
C2 C15 1.429(8)
C3 H3 0.95
C3 C4 1.393(8)
C4 H4 0.95
C4 C5 1.378(9)
C5 H5 0.95
C5 C6 1.405(8)
C6 C7 1.430(8)
C6 C15 1.426(7)
C7 H7 0.95
C7 C8 1.352(9)
C8 H8 0.95
C8 C9 1.431(7)
C9 C10 1.408(8)
C9 C16 1.423(8)
C10 H10 0.95
C10 C11 1.366(8)
C11 H11 0.95
C11 C12 1.401(8)
C12 H12 0.95
C12 C13 1.378(7)
C13 C14 1.463(7)
C13 C16 1.436(7)
C15 C16 1.435(7)
C17 C18 1.412(6)
C17 C22 1.429(7)
C18 C19 1.430(7)
C18 C23 1.413(7)
C19 C20 1.442(7)
C20 C21 1.431(7)
C21 C22 1.395(7)
C21 C34 1.418(7)
C23 C24 1.226(8)
C25 H25 1
C25 C26 1.539(10)
C25 C27 1.555(9)
C26 H26A 0.98
C26 H26B 0.98
C26 H26C 0.98
C27 H27A 0.98
C27 H27B 0.98
C27 H27C 0.98
C28 H28 1
C28 C29 1.526(11)
C28 C30 1.511(10)
C29 H29A 0.98
C29 H29B 0.98
C29 H29C 0.98
C30 H30A 0.98
C30 H30B 0.98
C30 H30C 0.98
C31 H31 1
C31 C32 1.540(10)
C31 C33 1.535(9)
C32 H32A 0.98
C32 H32B 0.98
C32 H32C 0.98
C33 H33A 0.98
C33 H33B 0.98
C33 H33C 0.98
C34 C35 1.213(8)
C36 H36 1
C36 C37 1.532(9)
C36 C38 1.543(8)
C37 H37A 0.98
C37 H37B 0.98
C37 H37C 0.98
C38 H38A 0.98
C38 H38B 0.98
C38 H38C 0.98
C39 H39 1
C39 C40 1.507(10)
C39 C41 1.552(9)
C40 H40A 0.98
C40 H40B 0.98
C40 H40C 0.98
C41 H41A 0.98
C41 H41B 0.98
C41 H41C 0.98
C42 H42 1
C42 C43 1.540(10)
C42 C44 1.524(8)
C43 H43A 0.98
C43 H43B 0.98
C43 H43C 0.98
C44 H44A 0.98
C44 H44B 0.98
C44 H44C 0.98
C45 C46 1.435(7)
C45 C50 1.429(8)
C46 H46 0.95
C46 C47 1.357(9)
C47 H47 0.95
C47 C48 1.416(9)
C48 H48 0.95
C48 C49 1.373(8)
C49 H49 0.95
C49 C50 1.417(8)

loop_
_geom_torsion_atom_site_label_1
_geom_torsion_atom_site_label_2
_geom_torsion_atom_site_label_3
_geom_torsion_atom_site_label_4
_geom_torsion
N1 C1 C2 C3 0.8(7)
N1 C1 C2 C15 -179.2(4)
N1 C1 C14 N2 -0.4(7)
N1 C1 C14 C13 -179.7(4)
N2 C17 C18 C19 176.1(4)
N2 C17 C18 C23 -6.8(7)
N2 C17 C22 N1 2.6(7)
N2 C17 C22 C21 -178.6(4)
N3 C20 C21 C22 174.1(4)
N3 C20 C21 C34 -7.4(7)
N4 C19 C20 N3 1.9(7)
N4 C19 C20 C21 -177.4(4)
N4 C45 C46 C47 178.2(5)
N4 C45 C50 N3 2.5(7)
N4 C45 C50 C49 -178.1(5)
C1 N1 C22 C17 -2.2(6)
C1 N1 C22 C21 179.0(4)
C1 C2 C3 C4 -178.8(5)
C1 C2 C15 C6 179.6(4)
C1 C2 C15 C16 1.1(7)
C2 C1 C14 N2 -177.6(4)
C2 C1 C14 C13 3.1(7)
C2 C3 C4 C5 -1.3(8)
C2 C15 C16 C9 179.2(4)
C2 C15 C16 C13 -1.5(7)
C3 C2 C15 C6 -0.5(7)
C3 C2 C15 C16 -179.0(4)
C3 C4 C5 C6 0.6(8)
C4 C5 C6 C7 -179.9(5)
C4 C5 C6 C15 0.2(8)
C5 C6 C7 C8 -177.9(5)
C5 C6 C15 C2 -0.2(7)
C5 C6 C15 C16 178.3(4)
C6 C7 C8 C9 -1.4(8)
C6 C15 C16 C9 0.8(7)
C6 C15 C16 C13 -179.9(4)
C7 C6 C15 C2 179.9(4)
C7 C6 C15 C16 -1.7(7)
C7 C8 C9 C10 179.8(5)
C7 C8 C9 C16 0.5(8)
C8 C9 C10 C11 178.6(5)
C8 C9 C16 C13 -179.5(4)
C8 C9 C16 C15 -0.2(7)
C9 C10 C11 C12 2.3(9)
C10 C9 C16 C13 1.1(7)
C10 C9 C16 C15 -179.5(5)
C10 C11 C12 C13 -1.6(8)
C11 C12 C13 C14 178.3(4)
C11 C12 C13 C16 0.7(7)
C12 C13 C14 N2 -0.3(7)
C12 C13 C14 C1 179.0(4)
C12 C13 C16 C9 -0.5(7)
C12 C13 C16 C15 -179.8(4)
C14 N2 C17 C18 177.9(4)
C14 N2 C17 C22 -1.8(7)
C14 C1 C2 C3 178.1(4)
C14 C1 C2 C15 -1.9(6)
C14 C13 C16 C9 -178.1(4)
C14 C13 C16 C15 2.5(6)
C15 C2 C3 C4 1.3(7)
C15 C6 C7 C8 2.0(8)
C16 C9 C10 C11 -2.0(8)
C16 C13 C14 N2 177.3(4)
C16 C13 C14 C1 -3.4(6)
C17 N2 C14 C1 0.7(6)
C17 N2 C14 C13 180.0(4)
C17 C18 C19 N4 -177.2(4)
C17 C18 C19 C20 1.3(6)
C18 C17 C22 N1 -177.0(4)
C18 C17 C22 C21 1.8(7)
C18 C19 C20 N3 -176.5(4)
C18 C19 C20 C21 4.1(7)
C19 N4 C45 C46 179.4(4)
C19 N4 C45 C50 -0.6(7)
C19 C20 C21 C22 -6.6(7)
C19 C20 C21 C34 171.9(4)
C20 N3 C50 C45 -2.0(7)
C20 N3 C50 C49 178.5(5)
C20 C21 C22 N1 -177.5(4)
C20 C21 C22 C17 3.7(7)
C22 N1 C1 C2 178.4(4)
C22 N1 C1 C14 1.2(7)
C22 C17 C18 C19 -4.2(7)
C22 C17 C18 C23 172.8(4)
C23 C18 C19 N4 5.7(6)
C23 C18 C19 C20 -175.8(4)
C24 Si1 C25 C26 62.0(5)
C24 Si1 C25 C27 -60.0(5)
C24 Si1 C31 C32 47.3(5)
C24 Si1 C31 C33 176.4(5)
C25 Si1 C31 C32 166.3(5)
C25 Si1 C31 C33 -64.7(6)
C28 Si1 C25 C26 177.1(5)
C28 Si1 C25 C27 55.2(5)
C28 Si1 C31 C32 -69.6(6)
C28 Si1 C31 C33 59.4(6)
C31 Si1 C25 C26 -54.1(5)
C31 Si1 C25 C27 -176.1(5)
C34 C21 C22 N1 4.1(7)
C34 C21 C22 C17 -174.7(4)
C35 Si2 C36 C37 -33.9(6)
C35 Si2 C36 C38 -159.3(4)
C35 Si2 C39 C40 62.4(5)
C35 Si2 C39 C41 -61.5(5)
C35 Si2 C42 C43 -51.3(5)
C35 Si2 C42 C44 -176.7(5)
C36 Si2 C35 C34 -128(3)
C36 Si2 C39 C40 -58.5(5)
C36 Si2 C39 C41 177.7(5)
C36 Si2 C42 C43 67.7(5)
C36 Si2 C42 C44 -57.7(6)
C39 Si2 C35 C34 110(3)
C39 Si2 C36 C37 86.0(6)
C39 Si2 C36 C38 -39.4(5)
C39 Si2 C42 C43 -167.3(5)
C39 Si2 C42 C44 67.3(5)
C42 Si2 C35 C34 -7(3)
C42 Si2 C36 C37 -150.0(5)
C42 Si2 C36 C38 84.6(5)
C42 Si2 C39 C40 176.4(4)
C42 Si2 C39 C41 52.6(5)
C45 N4 C19 C18 177.0(4)
C45 N4 C19 C20 -1.5(6)
C45 C46 C47 C48 0.7(8)
C46 C45 C50 N3 -177.4(5)
C46 C45 C50 C49 2.0(7)
C46 C47 C48 C49 0.3(9)
C47 C48 C49 C50 -0.2(9)
C48 C49 C50 N3 178.4(5)
C48 C49 C50 C45 -1.0(8)
C50 N3 C20 C19 0.0(7)
C50 N3 C20 C21 179.3(4)
C50 C45 C46 C47 -1.9(8)
